data_4106799
loop_
_publ_author_name
'Bin Xi'
'Isiah P.-C. Liu'
'Guo-Lin Xu'
'Mohommad M. R. Choudhuri'
'Maria C. DeRosa'
'Robert J. Crutchley'
'Tong Ren'

_publ_contact_author_address
; Department of Chemistry 
  Purdue University 
  560 Oval Drive 
  West Lafayette, IN 47907 
  USA 
;
_publ_contact_author_email tren@purdue
_publ_contact_author_fax '(765) 494-0239'
_publ_contact_author_name 'Dr. Ren, Tong'
_publ_contact_author_phone '(765) 494-5466'
_publ_section_title
;
 Modulation of Electronic Couplings within Ru2-Polyyne Frameworks
;
_journal_name_full 'Journal of the American Chemical Society'
_journal_page_first 15094
_journal_page_last 15104
_journal_paper_doi 10.1021/ja204813h
_journal_volume 133
_journal_year 2011
_chemical_formula_sum 'C138 H120 N16 O16 Ru4'
_chemical_formula_weight 2662.78
_chemical_name_systematic
; 
 ? 
;
_space_group_IT_number 2
_symmetry_cell_setting triclinic
_symmetry_space_group_name_Hall '-P 1'
_symmetry_space_group_name_H-M 'P -1'
_atom_sites_solution_hydrogens geom
_atom_sites_solution_primary direct
_atom_sites_solution_secondary difmap
_audit_creation_method SHELXL-97
_cell_angle_alpha 67.7420(10)
_cell_angle_beta 82.7380(10)
_cell_angle_gamma 81.480(2)
_cell_formula_units_Z 1
_cell_length_a 13.6619(9)
_cell_length_b 13.8526(10)
_cell_length_c 18.2493(12)
_cell_measurement_reflns_used 2980
_cell_measurement_temperature 300(2)
_cell_measurement_theta_max 21.843
_cell_measurement_theta_min 2.317
_cell_volume 3151.8(4)
_computing_cell_refinement 'Bruker SMART'
_computing_data_collection 'Bruker SMART'
_computing_data_reduction 'Bruker SAINT'
_computing_molecular_graphics 'Bruker SHELXTL'
_computing_publication_material 'Bruker SHELXTL'
_computing_structure_refinement 'SHELXL-97 (Sheldrick, 1997)'
_computing_structure_solution 'SHELXS-97 (Sheldrick, 1990)'
_diffrn_ambient_temperature 300(2)
_diffrn_measured_fraction_theta_full 0.990
_diffrn_measured_fraction_theta_max 0.990
_diffrn_measurement_device_type 'CCD area detector'
_diffrn_measurement_method 'phi and omega scans'
_diffrn_radiation_monochromator graphite
_diffrn_radiation_source 'fine-focus sealed tube'
_diffrn_radiation_type MoK\a
_diffrn_radiation_wavelength 0.71073
_diffrn_reflns_av_R_equivalents 0.0337
_diffrn_reflns_av_sigmaI/netI 0.0938
_diffrn_reflns_limit_h_max 14
_diffrn_reflns_limit_h_min -16
_diffrn_reflns_limit_k_max 13
_diffrn_reflns_limit_k_min -16
_diffrn_reflns_limit_l_max 21
_diffrn_reflns_limit_l_min -21
_diffrn_reflns_number 16865
_diffrn_reflns_theta_full 25.00
_diffrn_reflns_theta_max 25.00
_diffrn_reflns_theta_min 1.60
_exptl_absorpt_coefficient_mu 0.541
_exptl_absorpt_correction_T_max 1.000000
_exptl_absorpt_correction_T_min 0.713436
_exptl_absorpt_correction_type empirical
_exptl_absorpt_process_details
; 
  SADABS, Absorption corrections using Bruker CCD based on the method of
  Bob Blessing.  Acta Cryst. 1995, A51, 33 
;
_exptl_crystal_colour brown
_exptl_crystal_density_diffrn 1.403
_exptl_crystal_description block
_exptl_crystal_F_000 1364
_exptl_crystal_size_max 0.26
_exptl_crystal_size_mid 0.21
_exptl_crystal_size_min 0.09
_refine_diff_density_max 1.173
_refine_diff_density_min -0.493
_refine_diff_density_rms 0.113
_refine_ls_extinction_method none
_refine_ls_goodness_of_fit_ref 1.008
_refine_ls_hydrogen_treatment mixed
_refine_ls_matrix_type full
_refine_ls_number_parameters 724
_refine_ls_number_reflns 11004
_refine_ls_number_restraints 3
_refine_ls_restrained_S_all 1.012
_refine_ls_R_factor_all 0.1119
_refine_ls_R_factor_gt 0.0592
_refine_ls_shift/su_max 0.001
_refine_ls_shift/su_mean 0.000
_refine_ls_structure_factor_coef Fsqd
_refine_ls_weighting_details 'calc w=1/[\s^2^(Fo^2^)+(0.0810P)^2^+0.0000P] where P=(Fo^2^+2Fc^2^)/3'
_refine_ls_weighting_scheme calc
_refine_ls_wR_factor_gt 0.1487
_refine_ls_wR_factor_ref 0.1684
_reflns_number_gt 6291
_reflns_number_total 11004
_reflns_threshold_expression >2sigma(I)
_cod_data_source_file ja204813h_si_002_1.cif
_cod_data_source_block compd1b
_cod_database_code 4106799

loop_
_symmetry_equiv_pos_as_xyz
'x, y, z'
'-x, -y, -z'

loop_
_atom_site_label
_atom_site_type_symbol
_atom_site_fract_x
_atom_site_fract_y
_atom_site_fract_z
_atom_site_U_iso_or_equiv
_atom_site_adp_type
_atom_site_occupancy
_atom_site_symmetry_multiplicity
_atom_site_calc_flag
_atom_site_refinement_flags
Ru1 Ru 0.24232(4) 0.69530(4) 0.24538(3) 0.03837(17) Uani 1 1 d .
Ru2 Ru 0.16455(4) 0.77645(4) 0.33116(3) 0.04203(18) Uani 1 1 d .
N1 N 0.2958(3) 0.5739(4) 0.3422(3) 0.0381(12) Uani 1 1 d .
N2 N 0.2591(4) 0.6777(4) 0.4179(3) 0.0432(13) Uani 1 1 d .
N3 N 0.1193(4) 0.6265(4) 0.2566(3) 0.0420(13) Uani 1 1 d .
N4 N 0.0599(4) 0.6689(4) 0.3656(3) 0.0469(14) Uani 1 1 d .
N5 N 0.1877(4) 0.8216(4) 0.1515(3) 0.0442(13) Uani 1 1 d .
N6 N 0.0722(4) 0.8655(4) 0.2405(3) 0.0470(14) Uani 1 1 d .
N7 N 0.3652(3) 0.7689(4) 0.2305(3) 0.0423(13) Uani 1 1 d .
N8 N 0.2734(4) 0.8824(4) 0.2852(3) 0.0469(14) Uani 1 1 d .
O1 O 0.5611(3) 0.3313(4) 0.2967(3) 0.0744(16) Uani 1 1 d .
O2 O 0.2332(4) 0.2327(4) 0.3537(4) 0.0837(18) Uani 1 1 d .
O3 O 0.2260(5) 0.4441(6) 0.0749(4) 0.105(2) Uani 1 1 d .
O4 O -0.0637(5) 0.6797(7) 0.0282(4) 0.126(3) Uani 1 1 d .
O5 O 0.2831(5) 0.8063(6) -0.1109(3) 0.096(2) Uani 1 1 d .
O6 O 0.3813(5) 1.0745(5) -0.0570(4) 0.0919(19) Uani 1 1 d .
O7 O 0.5179(5) 0.5566(5) 0.0897(4) 0.111(2) Uani 1 1 d .
O8 O 0.7208(4) 0.6557(5) 0.2376(4) 0.100(2) Uani 1 1 d .
C1 C 0.0943(4) 0.8556(5) 0.4055(4) 0.0379(15) Uani 1 1 d .
C2 C 0.0570(5) 0.9088(6) 0.4425(4) 0.0539(19) Uani 1 1 d .
C3 C 0.0190(5) 0.9736(5) 0.4816(4) 0.0517(18) Uani 1 1 d .
C4 C 0.3044(4) 0.5867(5) 0.4104(4) 0.0419(16) Uani 1 1 d .
C5 C 0.3568(5) 0.5125(5) 0.4744(4) 0.0515(18) Uani 1 1 d .
H5A H 0.3831 0.4476 0.4725 0.062 Uiso 1 1 calc R
C6 C 0.3690(5) 0.5356(6) 0.5384(4) 0.063(2) Uani 1 1 d .
H6A H 0.4042 0.4869 0.5797 0.076 Uiso 1 1 calc R
C7 C 0.3288(5) 0.6320(7) 0.5423(5) 0.068(2) Uani 1 1 d .
H7A H 0.3388 0.6503 0.5846 0.082 Uiso 1 1 calc R
C8 C 0.2739(5) 0.6991(6) 0.4816(4) 0.0558(19) Uani 1 1 d .
H8A H 0.2453 0.7629 0.4845 0.067 Uiso 1 1 calc R
C9 C 0.3308(5) 0.4737(5) 0.3372(4) 0.0420(16) Uani 1 1 d .
C10 C 0.4306(5) 0.4478(5) 0.3181(4) 0.0491(17) Uani 1 1 d .
H10A H 0.4763 0.4956 0.3084 0.059 Uiso 1 1 calc R
C11 C 0.4610(5) 0.3504(6) 0.3140(4) 0.0554(19) Uani 1 1 d .
C12 C 0.3952(5) 0.2809(6) 0.3261(4) 0.058(2) Uani 1 1 d .
H12A H 0.4171 0.2156 0.3231 0.069 Uiso 1 1 calc R
C13 C 0.2938(6) 0.3071(6) 0.3435(4) 0.0572(19) Uani 1 1 d .
C14 C 0.2626(5) 0.4030(5) 0.3500(4) 0.0502(17) Uani 1 1 d .
H14A H 0.1960 0.4202 0.3629 0.060 Uiso 1 1 calc R
C15 C 0.5955(7) 0.2350(8) 0.2877(7) 0.120(4) Uani 1 1 d .
H15A H 0.6661 0.2309 0.2757 0.180 Uiso 1 1 calc R
H15B H 0.5640 0.2304 0.2451 0.180 Uiso 1 1 calc R
H15C H 0.5797 0.1782 0.3361 0.180 Uiso 1 1 calc R
C16 C 0.1309(6) 0.2523(7) 0.3767(6) 0.101(3) Uani 1 1 d .
H16A H 0.0971 0.1937 0.3821 0.152 Uiso 1 1 calc R
H16B H 0.1021 0.3145 0.3370 0.152 Uiso 1 1 calc R
H16C H 0.1247 0.2619 0.4266 0.152 Uiso 1 1 calc R
C17 C 0.0493(4) 0.6143(5) 0.3183(4) 0.0413(16) Uani 1 1 d .
C18 C -0.0288(5) 0.5519(6) 0.3361(4) 0.0537(18) Uani 1 1 d .
H18A H -0.0358 0.5163 0.3032 0.064 Uiso 1 1 calc R
C19 C -0.0938(6) 0.5423(7) 0.3992(5) 0.068(2) Uani 1 1 d .
H19A H -0.1451 0.5005 0.4101 0.081 Uiso 1 1 calc R
C20 C -0.0835(5) 0.5952(6) 0.4480(5) 0.070(2) Uani 1 1 d .
H20A H -0.1275 0.5892 0.4924 0.083 Uiso 1 1 calc R
C21 C -0.0068(5) 0.6572(6) 0.4297(4) 0.0552(19) Uani 1 1 d .
H21A H -0.0003 0.6926 0.4629 0.066 Uiso 1 1 calc R
C22 C 0.1017(5) 0.6014(5) 0.1903(4) 0.0490(17) Uani 1 1 d .
C23 C 0.1710(5) 0.5327(6) 0.1678(4) 0.0537(18) Uani 1 1 d .
H23A H 0.2242 0.4991 0.1986 0.064 Uiso 1 1 calc R
C24 C 0.1626(6) 0.5133(7) 0.1003(5) 0.068(2) Uani 1 1 d .
C25 C 0.0816(7) 0.5637(8) 0.0558(5) 0.081(3) Uani 1 1 d .
H25A H 0.0747 0.5512 0.0103 0.097 Uiso 1 1 calc R
C26 C 0.0115(7) 0.6321(8) 0.0783(5) 0.083(3) Uani 1 1 d .
C27 C 0.0201(5) 0.6520(6) 0.1449(4) 0.061(2) Uani 1 1 d .
H27A H -0.0270 0.6981 0.1600 0.073 Uiso 1 1 calc R
C28 C 0.3003(9) 0.3854(10) 0.1211(8) 0.148(5) Uiso 1 1 d .
H28A H 0.3392 0.3414 0.0959 0.222 Uiso 1 1 calc R
H28B H 0.2722 0.3425 0.1720 0.222 Uiso 1 1 calc R
H28C H 0.3418 0.4309 0.1281 0.222 Uiso 1 1 calc R
C29 C -0.1327(9) 0.7598(10) 0.0434(7) 0.132(4) Uiso 1 1 d .
H29A H -0.1809 0.7853 0.0045 0.198 Uiso 1 1 calc R
H29B H -0.0978 0.8165 0.0405 0.198 Uiso 1 1 calc R
H29C H -0.1658 0.7311 0.0954 0.198 Uiso 1 1 calc R
C30 C 0.1027(5) 0.8804(5) 0.1636(4) 0.0467(17) Uani 1 1 d .
C31 C 0.0431(6) 0.9491(7) 0.1030(5) 0.075(3) Uani 1 1 d .
H31A H 0.0664 0.9645 0.0501 0.090 Uiso 1 1 calc R
C32 C -0.0473(6) 0.9928(8) 0.1209(5) 0.091(3) Uani 1 1 d .
H32A H -0.0863 1.0377 0.0807 0.109 Uiso 1 1 calc R
C33 C -0.0807(6) 0.9705(7) 0.1985(6) 0.089(3) Uani 1 1 d .
H33A H -0.1442 0.9966 0.2119 0.107 Uiso 1 1 calc R
C34 C -0.0200(5) 0.9095(6) 0.2557(5) 0.067(2) Uani 1 1 d .
H34A H -0.0427 0.8970 0.3084 0.081 Uiso 1 1 calc R
C35 C 0.2371(5) 0.8587(5) 0.0731(4) 0.0453(16) Uani 1 1 d .
C36 C 0.2350(5) 0.8061(6) 0.0230(4) 0.0558(19) Uani 1 1 d .
H36A H 0.2028 0.7458 0.0392 0.067 Uiso 1 1 calc R
C37 C 0.2833(6) 0.8464(7) -0.0543(4) 0.064(2) Uani 1 1 d .
C38 C 0.3298(5) 0.9360(7) -0.0774(5) 0.065(2) Uani 1 1 d .
H38A H 0.3600 0.9626 -0.1286 0.078 Uiso 1 1 calc R
C39 C 0.3325(5) 0.9858(7) -0.0273(5) 0.066(2) Uani 1 1 d .
C40 C 0.2854(5) 0.9484(6) 0.0495(4) 0.0577(19) Uani 1 1 d .
H40A H 0.2864 0.9831 0.0841 0.069 Uiso 1 1 calc R
C41 C 0.2213(7) 0.7290(8) -0.0968(6) 0.103(3) Uani 1 1 d .
H41A H 0.2278 0.7079 -0.1417 0.154 Uiso 1 1 calc R
H41B H 0.1537 0.7562 -0.0885 0.154 Uiso 1 1 calc R
H41C H 0.2396 0.6696 -0.0504 0.154 Uiso 1 1 calc R
C42 C 0.4006(7) 1.1229(7) -0.0067(6) 0.092(3) Uani 1 1 d .
H42A H 0.4348 1.1832 -0.0368 0.137 Uiso 1 1 calc R
H42B H 0.4411 1.0744 0.0338 0.137 Uiso 1 1 calc R
H42C H 0.3391 1.1444 0.0175 0.137 Uiso 1 1 calc R
C43 C 0.3582(5) 0.8599(5) 0.2434(4) 0.0443(16) Uani 1 1 d .
C44 C 0.4259(5) 0.9356(6) 0.2091(5) 0.061(2) Uani 1 1 d .
H44A H 0.4820 0.9214 0.1787 0.074 Uiso 1 1 calc R
C45 C 0.4108(6) 1.0283(6) 0.2197(6) 0.077(3) Uani 1 1 d .
H45A H 0.4569 1.0767 0.1981 0.093 Uiso 1 1 calc R
C46 C 0.3256(6) 1.0498(6) 0.2631(5) 0.077(3) Uani 1 1 d .
H46A H 0.3129 1.1134 0.2706 0.093 Uiso 1 1 calc R
C47 C 0.2615(5) 0.9766(6) 0.2944(5) 0.059(2) Uani 1 1 d .
H47A H 0.2052 0.9916 0.3244 0.071 Uiso 1 1 calc R
C48 C 0.4548(5) 0.7213(5) 0.2061(4) 0.0472(17) Uani 1 1 d .
C49 C 0.4501(5) 0.6683(5) 0.1564(4) 0.0525(18) Uani 1 1 d .
H49A H 0.3905 0.6723 0.1353 0.063 Uiso 1 1 calc R
C50 C 0.5341(6) 0.6086(6) 0.1374(5) 0.066(2) Uani 1 1 d .
C51 C 0.6224(6) 0.6072(6) 0.1665(5) 0.072(2) Uani 1 1 d .
H51A H 0.6789 0.5682 0.1539 0.086 Uiso 1 1 calc R
C52 C 0.6284(5) 0.6619(6) 0.2133(5) 0.067(2) Uani 1 1 d .
C53 C 0.5457(5) 0.7173(5) 0.2362(4) 0.0559(19) Uani 1 1 d .
H53A H 0.5500 0.7513 0.2707 0.067 Uiso 1 1 calc R
C54 C 0.5889(10) 0.4770(11) 0.0832(8) 0.167(5) Uiso 1 1 d .
H54A H 0.5682 0.4479 0.0483 0.251 Uiso 1 1 calc R
H54B H 0.5966 0.4231 0.1347 0.251 Uiso 1 1 calc R
H54C H 0.6511 0.5049 0.0621 0.251 Uiso 1 1 calc R
C55 C 0.7375(7) 0.7297(9) 0.2685(7) 0.122(4) Uani 1 1 d .
H55A H 0.8048 0.7169 0.2829 0.183 Uiso 1 1 calc R
H55B H 0.6928 0.7239 0.3146 0.183 Uiso 1 1 calc R
H55C H 0.7265 0.7989 0.2291 0.183 Uiso 1 1 calc R
C56 C 0.9877(7) 0.2421(10) 0.2209(7) 0.095(3) Uani 1 1 d .
C57 C 0.9364(10) 0.1957(11) 0.2936(8) 0.122(4) Uani 1 1 d .
H57A H 0.9509 0.1244 0.3222 0.147 Uiso 1 1 calc R
C58 C 0.8642(11) 0.2534(15) 0.3242(8) 0.140(6) Uani 1 1 d .
H58A H 0.8307 0.2220 0.3735 0.168 Uiso 1 1 calc R
C59 C 0.8428(11) 0.3561(14) 0.2816(9) 0.139(6) Uani 1 1 d .
H59A H 0.7937 0.3948 0.3024 0.167 Uiso 1 1 calc R
C60 C 0.8880(10) 0.4040(10) 0.2120(9) 0.120(4) Uani 1 1 d .
H60A H 0.8709 0.4750 0.1839 0.144 Uiso 1 1 calc R
C61 C 0.9624(8) 0.3464(10) 0.1810(6) 0.097(3) Uani 1 1 d .
H61A H 0.9954 0.3800 0.1320 0.116 Uiso 1 1 calc R
C62 C 1.0682(9) 0.1824(10) 0.1879(8) 0.158(5) Uani 1 1 d .
H62A H 1.0940 0.2280 0.1371 0.237 Uiso 1 1 calc R
H62B H 1.0424 0.1253 0.1818 0.237 Uiso 1 1 calc R
H62C H 1.1204 0.1553 0.2234 0.237 Uiso 1 1 calc R
C63 C -0.3962(13) 0.8649(14) 0.4163(11) 0.248(13) Uiso 0.745(10) 1 d PGD
C64 C -0.3871(14) 0.9379(15) 0.3462(10) 0.219(11) Uiso 0.745(10) 1 d PGD
C67 C -0.3133(17) 0.9944(14) 0.3272(12) 0.312(17) Uiso 0.745(10) 1 d PG
C66 C -0.2485(14) 0.9780(17) 0.3783(17) 0.285(15) Uiso 0.745(10) 1 d PG
C65 C -0.2576(14) 0.905(2) 0.4484(15) 0.308(17) Uiso 0.745(10) 1 d PG
C68 C -0.3314(16) 0.8485(16) 0.4674(11) 0.35(2) Uiso 0.745(10) 1 d PGD
C69 C -0.4818(16) 0.818(2) 0.4384(15) 0.249(13) Uiso 0.745(10) 1 d PD

loop_
_atom_site_aniso_label
_atom_site_aniso_U_11
_atom_site_aniso_U_22
_atom_site_aniso_U_33
_atom_site_aniso_U_23
_atom_site_aniso_U_13
_atom_site_aniso_U_12
Ru1 0.0387(3) 0.0376(3) 0.0415(3) -0.0197(3) 0.0017(2) -0.0022(2)
Ru2 0.0421(3) 0.0416(4) 0.0456(4) -0.0232(3) 0.0031(3) 0.0000(3)
N1 0.042(3) 0.033(3) 0.041(3) -0.016(3) -0.003(2) 0.002(2)
N2 0.042(3) 0.049(3) 0.048(3) -0.030(3) -0.003(2) 0.001(3)
N3 0.040(3) 0.044(3) 0.045(3) -0.021(3) 0.004(3) -0.008(2)
N4 0.048(3) 0.053(4) 0.040(3) -0.019(3) 0.004(3) -0.007(3)
N5 0.045(3) 0.043(3) 0.041(3) -0.015(3) 0.000(3) 0.003(3)
N6 0.047(3) 0.048(4) 0.044(3) -0.019(3) -0.002(3) 0.007(3)
N7 0.033(3) 0.045(3) 0.059(4) -0.033(3) 0.010(2) -0.007(2)
N8 0.042(3) 0.046(4) 0.059(4) -0.030(3) 0.002(3) -0.003(3)
O1 0.053(3) 0.067(4) 0.102(4) -0.040(3) 0.006(3) 0.011(3)
O2 0.077(4) 0.062(4) 0.130(5) -0.055(4) 0.012(4) -0.025(3)
O3 0.129(5) 0.115(6) 0.091(5) -0.069(5) 0.004(4) -0.006(4)
O4 0.112(5) 0.195(8) 0.076(5) -0.038(5) -0.041(4) -0.031(5)
O5 0.094(4) 0.138(6) 0.073(4) -0.057(4) 0.031(3) -0.054(4)
O6 0.103(5) 0.084(5) 0.076(4) -0.009(4) 0.012(4) -0.047(4)
O7 0.129(5) 0.103(5) 0.122(5) -0.085(5) 0.015(4) 0.028(4)
O8 0.050(4) 0.110(5) 0.144(6) -0.057(5) -0.023(4) 0.017(3)
C1 0.037(3) 0.031(4) 0.045(4) -0.013(3) -0.008(3) 0.002(3)
C2 0.049(4) 0.060(5) 0.060(5) -0.037(4) 0.001(4) 0.007(4)
C3 0.055(4) 0.053(5) 0.046(4) -0.022(4) 0.008(3) -0.007(4)
C4 0.038(4) 0.047(4) 0.043(4) -0.022(4) 0.000(3) -0.003(3)
C5 0.052(4) 0.046(4) 0.054(5) -0.021(4) -0.005(3) 0.007(3)
C6 0.059(5) 0.080(6) 0.053(5) -0.027(4) -0.016(4) 0.004(4)
C7 0.068(5) 0.088(7) 0.065(5) -0.048(5) -0.010(4) -0.003(5)
C8 0.054(4) 0.065(5) 0.062(5) -0.041(4) -0.001(4) 0.000(4)
C9 0.051(4) 0.036(4) 0.037(4) -0.011(3) -0.006(3) -0.003(3)
C10 0.050(4) 0.045(4) 0.052(4) -0.019(4) 0.002(3) -0.005(3)
C11 0.054(5) 0.050(5) 0.060(5) -0.022(4) 0.003(4) 0.005(4)
C12 0.068(5) 0.037(4) 0.074(5) -0.031(4) 0.005(4) -0.003(4)
C13 0.067(5) 0.051(5) 0.062(5) -0.029(4) 0.006(4) -0.017(4)
C14 0.046(4) 0.048(4) 0.059(5) -0.023(4) 0.002(3) -0.007(3)
C15 0.087(7) 0.092(8) 0.184(12) -0.072(8) 0.016(7) 0.020(6)
C16 0.082(7) 0.084(7) 0.152(10) -0.054(7) 0.012(6) -0.040(5)
C17 0.035(4) 0.042(4) 0.045(4) -0.016(3) 0.002(3) -0.005(3)
C18 0.048(4) 0.058(5) 0.057(5) -0.021(4) 0.004(4) -0.020(4)
C19 0.061(5) 0.080(6) 0.068(5) -0.028(5) 0.000(4) -0.029(4)
C20 0.053(5) 0.082(6) 0.069(6) -0.028(5) 0.027(4) -0.023(4)
C21 0.058(5) 0.052(5) 0.054(5) -0.023(4) 0.012(4) -0.006(4)
C22 0.055(4) 0.052(5) 0.044(4) -0.019(4) 0.008(3) -0.024(4)
C23 0.067(5) 0.059(5) 0.042(4) -0.027(4) 0.001(4) -0.009(4)
C24 0.083(6) 0.073(6) 0.058(5) -0.032(5) 0.006(5) -0.026(5)
C25 0.105(7) 0.107(8) 0.049(5) -0.037(6) 0.011(5) -0.058(6)
C26 0.074(6) 0.126(9) 0.049(5) -0.022(6) -0.006(5) -0.043(6)
C27 0.049(4) 0.081(6) 0.051(5) -0.021(4) -0.002(4) -0.016(4)
C30 0.050(4) 0.045(4) 0.043(4) -0.017(4) -0.001(3) 0.000(3)
C31 0.072(5) 0.095(7) 0.047(5) -0.023(5) -0.010(4) 0.023(5)
C32 0.076(6) 0.116(8) 0.064(6) -0.029(6) -0.019(5) 0.039(6)
C33 0.067(6) 0.106(8) 0.081(7) -0.033(6) -0.013(5) 0.037(5)
C34 0.060(5) 0.079(6) 0.061(5) -0.032(5) 0.000(4) 0.015(4)
C35 0.044(4) 0.043(4) 0.041(4) -0.009(3) -0.001(3) 0.000(3)
C36 0.058(4) 0.059(5) 0.049(4) -0.019(4) 0.005(4) -0.012(4)
C37 0.064(5) 0.090(7) 0.045(5) -0.033(5) 0.004(4) -0.016(5)
C38 0.061(5) 0.081(6) 0.046(5) -0.015(5) 0.010(4) -0.021(4)
C39 0.055(5) 0.068(6) 0.060(5) -0.005(5) -0.001(4) -0.012(4)
C40 0.058(5) 0.056(5) 0.053(5) -0.015(4) 0.000(4) -0.009(4)
C41 0.121(8) 0.122(9) 0.082(7) -0.060(7) 0.016(6) -0.025(7)
C42 0.107(7) 0.064(6) 0.094(7) -0.014(6) 0.003(6) -0.031(5)
C43 0.043(4) 0.044(4) 0.049(4) -0.021(4) -0.004(3) -0.003(3)
C44 0.050(4) 0.050(5) 0.088(6) -0.033(4) 0.015(4) -0.016(4)
C45 0.062(5) 0.058(5) 0.124(8) -0.047(6) 0.008(5) -0.019(4)
C46 0.077(6) 0.057(5) 0.116(7) -0.053(6) 0.008(5) -0.014(5)
C47 0.057(5) 0.051(5) 0.087(6) -0.045(5) 0.003(4) -0.007(4)
C48 0.040(4) 0.046(4) 0.055(4) -0.020(4) 0.006(3) -0.008(3)
C49 0.039(4) 0.060(5) 0.057(5) -0.024(4) 0.003(3) 0.000(3)
C50 0.065(5) 0.066(6) 0.068(5) -0.036(5) 0.020(4) 0.002(4)
C51 0.048(5) 0.060(5) 0.085(6) -0.018(5) 0.020(4) 0.017(4)
C52 0.041(4) 0.066(6) 0.089(6) -0.030(5) 0.002(4) 0.005(4)
C53 0.042(4) 0.053(5) 0.072(5) -0.024(4) 0.000(4) -0.003(3)
C55 0.065(6) 0.156(12) 0.161(11) -0.072(10) -0.035(7) 0.002(7)
C56 0.080(7) 0.100(9) 0.095(8) -0.016(7) -0.021(6) -0.028(7)
C57 0.118(10) 0.130(11) 0.096(9) 0.005(8) -0.017(8) -0.065(9)
C58 0.133(12) 0.187(17) 0.093(10) -0.037(11) 0.030(9) -0.069(12)
C59 0.159(13) 0.161(15) 0.122(12) -0.072(11) 0.053(11) -0.094(13)
C60 0.117(10) 0.106(10) 0.147(13) -0.051(10) -0.011(9) -0.033(8)
C61 0.107(8) 0.100(9) 0.073(7) -0.005(7) -0.012(6) -0.048(7)
C62 0.119(10) 0.143(12) 0.186(14) -0.047(11) 0.004(9) 0.019(9)

loop_
_atom_type_symbol
_atom_type_description
_atom_type_scat_dispersion_real
_atom_type_scat_dispersion_imag
_atom_type_scat_source
C C 0.0033 0.0016 'International Tables Vol C Tables 4.2.6.8 and 6.1.1.4'
H H 0.0000 0.0000 'International Tables Vol C Tables 4.2.6.8 and 6.1.1.4'
N N 0.0061 0.0033 'International Tables Vol C Tables 4.2.6.8 and 6.1.1.4'
O O 0.0106 0.0060 'International Tables Vol C Tables 4.2.6.8 and 6.1.1.4'
Ru Ru -1.2594 0.8363 'International Tables Vol C Tables 4.2.6.8 and 6.1.1.4'

loop_
_geom_angle_atom_site_label_1
_geom_angle_atom_site_label_2
_geom_angle_atom_site_label_3
_geom_angle
_geom_angle_site_symmetry_1
N3 Ru1 N7 178.0(2) .
N3 Ru1 N1 91.0(2) .
N7 Ru1 N1 91.0(2) .
N3 Ru1 N5 89.9(2) .
N7 Ru1 N5 88.1(2) .
N1 Ru1 N5 177.25(19) .
N3 Ru1 Ru2 89.20(14) .
N7 Ru1 Ru2 91.06(13) .
N1 Ru1 Ru2 88.22(13) .
N5 Ru1 Ru2 89.21(13) .
N4 Ru2 N6 85.1(2) .
N4 Ru2 N2 92.8(2) .
N6 Ru2 N2 175.31(19) .
N4 Ru2 C1 93.3(2) .
N6 Ru2 C1 91.7(2) .
N2 Ru2 C1 92.6(2) .
N4 Ru2 N8 174.04(19) .
N6 Ru2 N8 92.2(2) .
N2 Ru2 N8 89.5(2) .
C1 Ru2 N8 92.1(2) .
N4 Ru2 Ru1 88.12(14) .
N6 Ru2 Ru1 86.85(14) .
N2 Ru2 Ru1 88.89(13) .
C1 Ru2 Ru1 177.85(17) .
N8 Ru2 Ru1 86.41(13) .
C4 N1 C9 117.9(5) .
C4 N1 Ru1 121.6(4) .
C9 N1 Ru1 120.3(4) .
C8 N2 C4 119.3(6) .
C8 N2 Ru2 122.4(4) .
C4 N2 Ru2 118.2(4) .
C17 N3 C22 120.0(5) .
C17 N3 Ru1 123.3(4) .
C22 N3 Ru1 116.3(4) .
C21 N4 C17 117.1(6) .
C21 N4 Ru2 122.6(5) .
C17 N4 Ru2 120.0(4) .
C30 N5 C35 116.0(5) .
C30 N5 Ru1 119.3(4) .
C35 N5 Ru1 124.5(4) .
C30 N6 C34 117.6(6) .
C30 N6 Ru2 120.4(4) .
C34 N6 Ru2 122.0(5) .
C43 N7 C48 123.3(5) .
C43 N7 Ru1 119.9(4) .
C48 N7 Ru1 116.8(4) .
C47 N8 C43 117.1(6) .
C47 N8 Ru2 121.7(4) .
C43 N8 Ru2 121.2(4) .
C11 O1 C15 117.2(6) .
C13 O2 C16 118.2(6) .
C28 O3 C24 118.5(8) .
C26 O4 C29 118.5(8) .
C37 O5 C41 117.9(6) .
C39 O6 C42 120.2(7) .
C50 O7 C54 118.4(8) .
C52 O8 C55 117.9(7) .
C2 C1 Ru2 174.0(6) .
C1 C2 C3 176.3(8) .
C3 C3 C2 175.8(10) 2_576
N1 C4 N2 117.1(6) .
N1 C4 C5 124.5(6) .
N2 C4 C5 118.4(6) .
C6 C5 C4 120.6(6) .
C5 C6 C7 120.0(7) .
C8 C7 C6 117.8(7) .
N2 C8 C7 123.6(7) .
C14 C9 C10 120.1(6) .
C14 C9 N1 118.6(5) .
C10 C9 N1 121.3(6) .
C11 C10 C9 119.2(6) .
C12 C11 O1 124.0(6) .
C12 C11 C10 121.2(6) .
O1 C11 C10 114.9(7) .
C11 C12 C13 120.2(6) .
O2 C13 C14 124.6(7) .
O2 C13 C12 115.9(6) .
C14 C13 C12 119.4(7) .
C13 C14 C9 119.8(6) .
N3 C17 N4 114.6(5) .
N3 C17 C18 125.4(6) .
N4 C17 C18 120.0(6) .
C19 C18 C17 121.7(7) .
C18 C19 C20 119.1(7) .
C19 C20 C21 118.9(7) .
N4 C21 C20 123.2(7) .
C23 C22 C27 120.3(6) .
C23 C22 N3 118.4(6) .
C27 C22 N3 121.1(6) .
C24 C23 C22 120.8(7) .
O3 C24 C23 124.8(8) .
O3 C24 C25 116.8(8) .
C23 C24 C25 118.4(8) .
C26 C25 C24 121.1(8) .
C27 C26 O4 123.6(9) .
C27 C26 C25 120.6(8) .
O4 C26 C25 115.7(8) .
C26 C27 C22 118.7(8) .
N6 C30 N5 116.0(6) .
N6 C30 C31 119.2(6) .
N5 C30 C31 124.6(6) .
C32 C31 C30 120.8(7) .
C31 C32 C33 119.4(8) .
C34 C33 C32 118.9(7) .
C33 C34 N6 123.7(7) .
C36 C35 C40 121.4(6) .
C36 C35 N5 119.8(6) .
C40 C35 N5 118.8(6) .
C35 C36 C37 117.9(7) .
O5 C37 C38 115.2(7) .
O5 C37 C36 124.5(8) .
C38 C37 C36 120.2(7) .
C39 C38 C37 121.1(7) .
C38 C39 O6 115.9(7) .
C38 C39 C40 120.3(8) .
O6 C39 C40 123.8(8) .
C35 C40 C39 119.0(7) .
N7 C43 N8 115.9(6) .
N7 C43 C44 124.1(6) .
N8 C43 C44 119.5(6) .
C45 C44 C43 121.3(7) .
C44 C45 C46 118.9(8) .
C47 C46 C45 118.6(7) .
C46 C47 N8 124.5(7) .
C49 C48 C53 119.5(6) .
C49 C48 N7 117.6(6) .
C53 C48 N7 122.7(6) .
C48 C49 C50 120.6(7) .
C51 C50 O7 126.6(7) .
C51 C50 C49 118.9(7) .
O7 C50 C49 114.5(8) .
C52 C51 C50 120.8(7) .
C51 C52 O8 115.5(7) .
C51 C52 C53 121.5(7) .
O8 C52 C53 123.0(8) .
C52 C53 C48 118.6(7) .
C61 C56 C57 117.1(12) .
C61 C56 C62 120.9(12) .
C57 C56 C62 122.1(13) .
C58 C57 C56 121.0(13) .
C59 C58 C57 118.8(14) .
C60 C59 C58 122.9(16) .
C59 C60 C61 118.7(13) .
C56 C61 C60 121.5(11) .
C68 C63 C64 120.0 .
C68 C63 C69 121.0(12) .
C64 C63 C69 118.2(12) .
C67 C64 C63 120.0 .
C64 C67 C66 120.0 .
C65 C66 C67 120.0 .
C68 C65 C66 120.0 .
C65 C68 C63 120.0 .

loop_
_geom_bond_atom_site_label_1
_geom_bond_atom_site_label_2
_geom_bond_distance
_geom_bond_site_symmetry_2
Ru1 N3 2.004(5) .
Ru1 N7 2.028(5) .
Ru1 N1 2.048(5) .
Ru1 N5 2.054(5) .
Ru1 Ru2 2.3242(7) .
Ru2 N4 2.087(5) .
Ru2 N6 2.090(5) .
Ru2 N2 2.097(5) .
Ru2 C1 2.110(6) .
Ru2 N8 2.113(5) .
N1 C4 1.343(7) .
N1 C9 1.432(7) .
N2 C8 1.348(8) .
N2 C4 1.367(7) .
N3 C17 1.358(7) .
N3 C22 1.435(8) .
N4 C21 1.363(8) .
N4 C17 1.378(8) .
N5 C30 1.361(7) .
N5 C35 1.438(8) .
N6 C30 1.358(8) .
N6 C34 1.358(8) .
N7 C43 1.357(8) .
N7 C48 1.406(7) .
N8 C47 1.363(8) .
N8 C43 1.367(7) .
O1 C11 1.375(8) .
O1 C15 1.410(9) .
O2 C13 1.360(8) .
O2 C16 1.424(9) .
O3 C28 1.362(12) .
O3 C24 1.369(9) .
O4 C26 1.381(10) .
O4 C29 1.433(11) .
O5 C37 1.347(9) .
O5 C41 1.388(10) .
O6 C39 1.376(9) .
O6 C42 1.394(9) .
O7 C50 1.377(9) .
O7 C54 1.387(13) .
O8 C52 1.369(9) .
O8 C55 1.399(11) .
C1 C2 1.199(8) .
C2 C3 1.355(9) .
C3 C3 1.194(12) 2_576
C4 C5 1.421(8) .
C5 C6 1.356(9) .
C6 C7 1.391(10) .
C7 C8 1.370(10) .
C9 C14 1.388(8) .
C9 C10 1.393(8) .
C10 C11 1.379(9) .
C11 C12 1.352(9) .
C12 C13 1.406(9) .
C13 C14 1.378(9) .
C17 C18 1.401(8) .
C18 C19 1.339(9) .
C19 C20 1.380(10) .
C20 C21 1.381(9) .
C22 C23 1.379(9) .
C22 C27 1.407(9) .
C23 C24 1.378(9) .
C24 C25 1.392(11) .
C25 C26 1.382(12) .
C26 C27 1.367(10) .
C30 C31 1.412(9) .
C31 C32 1.351(10) .
C32 C33 1.362(11) .
C33 C34 1.355(10) .
C35 C36 1.374(9) .
C35 C40 1.389(9) .
C36 C37 1.419(9) .
C37 C38 1.376(10) .
C38 C39 1.344(10) .
C39 C40 1.403(10) .
C43 C44 1.411(9) .
C44 C45 1.351(9) .
C45 C46 1.384(10) .
C46 C47 1.349(10) .
C48 C49 1.377(9) .
C48 C53 1.406(9) .
C49 C50 1.398(9) .
C50 C51 1.373(10) .
C51 C52 1.356(11) .
C52 C53 1.380(9) .
C56 C61 1.363(13) .
C56 C57 1.385(14) .
C56 C62 1.482(14) .
C57 C58 1.374(16) .
C58 C59 1.345(18) .
C59 C60 1.312(15) .
C60 C61 1.394(14) .
C63 C68 1.300(9) .
C63 C64 1.300(9) .
C63 C69 1.362(13) .
C64 C67 1.300(9) .
C67 C66 1.300(9) .
C66 C65 1.300(9) .
C65 C68 1.300(9) .

loop_
_geom_torsion_atom_site_label_1
_geom_torsion_atom_site_label_2
_geom_torsion_atom_site_label_3
_geom_torsion_atom_site_label_4
_geom_torsion
_geom_torsion_site_symmetry_4
N3 Ru1 Ru2 N4 16.1(2) .
N7 Ru1 Ru2 N4 -165.8(2) .
N1 Ru1 Ru2 N4 -74.9(2) .
N5 Ru1 Ru2 N4 106.1(2) .
N3 Ru1 Ru2 N6 -69.1(2) .
N7 Ru1 Ru2 N6 108.9(2) .
N1 Ru1 Ru2 N6 -160.1(2) .
N5 Ru1 Ru2 N6 20.9(2) .
N3 Ru1 Ru2 N2 108.9(2) .
N7 Ru1 Ru2 N2 -73.0(2) .
N1 Ru1 Ru2 N2 17.91(19) .
N5 Ru1 Ru2 N2 -161.1(2) .
N3 Ru1 Ru2 C1 -116(4) .
N7 Ru1 Ru2 C1 62(4) .
N1 Ru1 Ru2 C1 153(4) .
N5 Ru1 Ru2 C1 -26(4) .
N3 Ru1 Ru2 N8 -161.5(2) .
N7 Ru1 Ru2 N8 16.5(2) .
N1 Ru1 Ru2 N8 107.5(2) .
N5 Ru1 Ru2 N8 -71.5(2) .
N3 Ru1 N1 C4 -111.6(5) .
N7 Ru1 N1 C4 68.6(5) .
N5 Ru1 N1 C4 -1(4) .
Ru2 Ru1 N1 C4 -22.5(4) .
N3 Ru1 N1 C9 72.1(4) .
N7 Ru1 N1 C9 -107.7(4) .
N5 Ru1 N1 C9 -178(52) .
Ru2 Ru1 N1 C9 161.3(4) .
N4 Ru2 N2 C8 -110.1(5) .
N6 Ru2 N2 C8 -174(2) .
C1 Ru2 N2 C8 -16.6(5) .
N8 Ru2 N2 C8 75.4(5) .
Ru1 Ru2 N2 C8 161.8(5) .
N4 Ru2 N2 C4 67.7(5) .
N6 Ru2 N2 C4 4(3) .
C1 Ru2 N2 C4 161.1(5) .
N8 Ru2 N2 C4 -106.8(5) .
Ru1 Ru2 N2 C4 -20.4(4) .
N7 Ru1 N3 C17 -118(5) .
N1 Ru1 N3 C17 67.7(5) .
N5 Ru1 N3 C17 -109.7(5) .
Ru2 Ru1 N3 C17 -20.5(5) .
N7 Ru1 N3 C22 54(6) .
N1 Ru1 N3 C22 -119.8(5) .
N5 Ru1 N3 C22 62.8(5) .
Ru2 Ru1 N3 C22 152.0(4) .
N6 Ru2 N4 C21 -104.5(5) .
N2 Ru2 N4 C21 79.7(5) .
C1 Ru2 N4 C21 -13.1(5) .
N8 Ru2 N4 C21 -168.2(17) .
Ru1 Ru2 N4 C21 168.5(5) .
N6 Ru2 N4 C17 68.5(5) .
N2 Ru2 N4 C17 -107.3(5) .
C1 Ru2 N4 C17 159.9(5) .
N8 Ru2 N4 C17 5(2) .
Ru1 Ru2 N4 C17 -18.5(5) .
N3 Ru1 N5 C30 62.8(5) .
N7 Ru1 N5 C30 -117.5(5) .
N1 Ru1 N5 C30 -48(4) .
Ru2 Ru1 N5 C30 -26.4(5) .
N3 Ru1 N5 C35 -122.2(5) .
N7 Ru1 N5 C35 57.5(5) .
N1 Ru1 N5 C35 127(4) .
Ru2 Ru1 N5 C35 148.6(5) .
N4 Ru2 N6 C30 -112.1(5) .
N2 Ru2 N6 C30 -48(3) .
C1 Ru2 N6 C30 154.7(5) .
N8 Ru2 N6 C30 62.6(5) .
Ru1 Ru2 N6 C30 -23.7(5) .
N4 Ru2 N6 C34 67.2(6) .
N2 Ru2 N6 C34 131(2) .
C1 Ru2 N6 C34 -26.0(6) .
N8 Ru2 N6 C34 -118.1(6) .
Ru1 Ru2 N6 C34 155.6(6) .
N3 Ru1 N7 C43 74(6) .
N1 Ru1 N7 C43 -111.9(5) .
N5 Ru1 N7 C43 65.6(5) .
Ru2 Ru1 N7 C43 -23.6(5) .
N3 Ru1 N7 C48 -106(5) .
N1 Ru1 N7 C48 68.6(5) .
N5 Ru1 N7 C48 -114.0(5) .
Ru2 Ru1 N7 C48 156.9(5) .
N4 Ru2 N8 C47 139.2(18) .
N6 Ru2 N8 C47 75.9(5) .
N2 Ru2 N8 C47 -108.4(5) .
C1 Ru2 N8 C47 -15.8(6) .
Ru1 Ru2 N8 C47 162.6(5) .
N4 Ru2 N8 C43 -39(2) .
N6 Ru2 N8 C43 -102.8(5) .
N2 Ru2 N8 C43 72.9(5) .
C1 Ru2 N8 C43 165.5(5) .
Ru1 Ru2 N8 C43 -16.1(5) .
N4 Ru2 C1 C2 -145(5) .
N6 Ru2 C1 C2 -60(5) .
N2 Ru2 C1 C2 122(5) .
N8 Ru2 C1 C2 32(5) .
Ru1 Ru2 C1 C2 -13(9) .
Ru2 C1 C2 C3 -24(16) .
C1 C2 C3 C3 175(12) 2_576
C9 N1 C4 N2 -171.7(5) .
Ru1 N1 C4 N2 12.0(7) .
C9 N1 C4 C5 8.2(9) .
Ru1 N1 C4 C5 -168.1(5) .
C8 N2 C4 N1 -173.3(6) .
Ru2 N2 C4 N1 8.9(7) .
C8 N2 C4 C5 6.8(9) .
Ru2 N2 C4 C5 -171.0(4) .
N1 C4 C5 C6 174.3(6) .
N2 C4 C5 C6 -5.8(10) .
C4 C5 C6 C7 0.9(11) .
C5 C6 C7 C8 2.8(11) .
C4 N2 C8 C7 -3.2(10) .
Ru2 N2 C8 C7 174.5(6) .
C6 C7 C8 N2 -1.7(11) .
C4 N1 C9 C14 98.2(7) .
Ru1 N1 C9 C14 -85.4(6) .
C4 N1 C9 C10 -83.3(7) .
Ru1 N1 C9 C10 93.1(6) .
C14 C9 C10 C11 -1.4(10) .
N1 C9 C10 C11 -180.0(6) .
C15 O1 C11 C12 3.0(11) .
C15 O1 C11 C10 -176.8(8) .
C9 C10 C11 C12 1.6(11) .
C9 C10 C11 O1 -178.5(6) .
O1 C11 C12 C13 -179.9(7) .
C10 C11 C12 C13 0.0(11) .
C16 O2 C13 C14 -3.4(12) .
C16 O2 C13 C12 175.7(7) .
C11 C12 C13 O2 179.1(7) .
C11 C12 C13 C14 -1.7(11) .
O2 C13 C14 C9 -179.1(7) .
C12 C13 C14 C9 1.8(11) .
C10 C9 C14 C13 -0.3(10) .
N1 C9 C14 C13 178.3(6) .
C22 N3 C17 N4 -161.3(6) .
Ru1 N3 C17 N4 10.9(8) .
C22 N3 C17 C18 19.1(9) .
Ru1 N3 C17 C18 -168.6(5) .
C21 N4 C17 N3 -178.2(5) .
Ru2 N4 C17 N3 8.3(7) .
C21 N4 C17 C18 1.3(9) .
Ru2 N4 C17 C18 -172.1(5) .
N3 C17 C18 C19 178.6(7) .
N4 C17 C18 C19 -1.0(10) .
C17 C18 C19 C20 0.0(12) .
C18 C19 C20 C21 0.5(12) .
C17 N4 C21 C20 -0.9(10) .
Ru2 N4 C21 C20 172.4(6) .
C19 C20 C21 N4 0.0(12) .
C17 N3 C22 C23 -126.4(7) .
Ru1 N3 C22 C23 60.9(7) .
C17 N3 C22 C27 58.9(9) .
Ru1 N3 C22 C27 -113.8(6) .
C27 C22 C23 C24 0.8(11) .
N3 C22 C23 C24 -173.9(6) .
C28 O3 C24 C23 3.7(13) .
C28 O3 C24 C25 -173.5(9) .
C22 C23 C24 O3 -177.9(7) .
C22 C23 C24 C25 -0.8(11) .
O3 C24 C25 C26 177.7(8) .
C23 C24 C25 C26 0.3(13) .
C29 O4 C26 C27 4.6(14) .
C29 O4 C26 C25 -173.4(9) .
C24 C25 C26 C27 0.1(13) .
C24 C25 C26 O4 178.2(8) .
O4 C26 C27 C22 -178.0(8) .
C25 C26 C27 C22 -0.1(12) .
C23 C22 C27 C26 -0.3(11) .
N3 C22 C27 C26 174.2(7) .
C34 N6 C30 N5 -169.5(6) .
Ru2 N6 C30 N5 9.9(8) .
C34 N6 C30 C31 6.8(10) .
Ru2 N6 C30 C31 -173.9(5) .
C35 N5 C30 N6 -161.0(6) .
Ru1 N5 C30 N6 14.4(8) .
C35 N5 C30 C31 22.9(10) .
Ru1 N5 C30 C31 -161.7(6) .
N6 C30 C31 C32 -5.7(13) .
N5 C30 C31 C32 170.2(8) .
C30 C31 C32 C33 0.4(15) .
C31 C32 C33 C34 3.6(16) .
C32 C33 C34 N6 -2.4(15) .
C30 N6 C34 C33 -2.9(12) .
Ru2 N6 C34 C33 177.8(7) .
C30 N5 C35 C36 -107.7(7) .
Ru1 N5 C35 C36 77.2(7) .
C30 N5 C35 C40 71.6(8) .
Ru1 N5 C35 C40 -103.5(6) .
C40 C35 C36 C37 -0.3(10) .
N5 C35 C36 C37 179.0(6) .
C41 O5 C37 C38 -167.5(8) .
C41 O5 C37 C36 8.7(13) .
C35 C36 C37 O5 -176.5(7) .
C35 C36 C37 C38 -0.5(11) .
O5 C37 C38 C39 177.8(7) .
C36 C37 C38 C39 1.5(12) .
C37 C38 C39 O6 179.8(7) .
C37 C38 C39 C40 -1.5(12) .
C42 O6 C39 C38 -170.7(8) .
C42 O6 C39 C40 10.7(12) .
C36 C35 C40 C39 0.2(10) .
N5 C35 C40 C39 -179.1(6) .
C38 C39 C40 C35 0.7(11) .
O6 C39 C40 C35 179.2(7) .
C48 N7 C43 N8 -164.3(6) .
Ru1 N7 C43 N8 16.2(8) .
C48 N7 C43 C44 23.3(10) .
Ru1 N7 C43 C44 -156.1(6) .
C47 N8 C43 N7 -175.7(6) .
Ru2 N8 C43 N7 3.0(8) .
C47 N8 C43 C44 -3.0(9) .
Ru2 N8 C43 C44 175.8(5) .
N7 C43 C44 C45 175.1(7) .
N8 C43 C44 C45 2.9(11) .
C43 C44 C45 C46 -1.9(13) .
C44 C45 C46 C47 1.0(13) .
C45 C46 C47 N8 -1.3(13) .
C43 N8 C47 C46 2.3(11) .
Ru2 N8 C47 C46 -176.5(7) .
C43 N7 C48 C49 -146.2(7) .
Ru1 N7 C48 C49 33.3(8) .
C43 N7 C48 C53 40.1(10) .
Ru1 N7 C48 C53 -140.4(6) .
C53 C48 C49 C50 1.7(11) .
N7 C48 C49 C50 -172.3(6) .
C54 O7 C50 C51 15.4(14) .
C54 O7 C50 C49 -164.9(9) .
C48 C49 C50 C51 -2.7(12) .
C48 C49 C50 O7 177.6(7) .
O7 C50 C51 C52 -179.8(8) .
C49 C50 C51 C52 0.5(13) .
C50 C51 C52 O8 -179.0(8) .
C50 C51 C52 C53 2.7(13) .
C55 O8 C52 C51 164.2(9) .
C55 O8 C52 C53 -17.5(13) .
C51 C52 C53 C48 -3.6(12) .
O8 C52 C53 C48 178.2(7) .
C49 C48 C53 C52 1.4(11) .
N7 C48 C53 C52 175.1(7) .
C61 C56 C57 C58 -0.9(17) .
C62 C56 C57 C58 177.9(12) .
C56 C57 C58 C59 1(2) .
C57 C58 C59 C60 0(2) .
C58 C59 C60 C61 -1(2) .
C57 C56 C61 C60 0.0(15) .
C62 C56 C61 C60 -178.8(10) .
C59 C60 C61 C56 0.8(17) .
C68 C63 C64 C67 0.0 .
C69 C63 C64 C67 170(2) .
C63 C64 C67 C66 0.0 .
C64 C67 C66 C65 0.0 .
C67 C66 C65 C68 0.0 .
C66 C65 C68 C63 0.0 .
C64 C63 C68 C65 0.0 .
C69 C63 C68 C65 -170(2) .
